data_2005394
loop_
_publ_author_name
'Sivakumar, K.'
'Fun, H.-K.'
'Chua, S.-O.'
'Ooi, M.-F.'
'Anwair, M. A. S.'
'Gan, E.-K.'
'Jackson, W. R.'

_publ_section_title
;
 Substituted Imidazonaphthyridine Derivatives. III. C~24~H~28~N~4~,
 C~24~H~28~N~4~O and C~23~H~25~BrN~4~
;
_journal_issue 9
_journal_name_full 'Acta Crystallographica Section C'
_journal_page_first 2239
_journal_page_last 2243
_journal_paper_doi 10.1107/S0108270196003745
_journal_volume 52
_journal_year 1996
_chemical_formula_sum 'C24 H28 N4 O'
_chemical_formula_weight 388.50
_chemical_name_systematic
;
1-diethylaminomethyl-6,8-dimethyl-2-(4-methoxyphenyl)imidazo[1,2-a][1,8]
naphthyridine.
;
_space_group_IT_number 2
_symmetry_cell_setting triclinic
_symmetry_space_group_name_Hall '-P 1'
_symmetry_space_group_name_H-M 'P -1'
_audit_creation_method SHELXL
_cell_angle_alpha 96.55(1)
_cell_angle_beta 95.64(1)
_cell_angle_gamma 98.11(1)
_cell_formula_units_Z 2
_cell_length_a 7.358(1)
_cell_length_b 10.641(1)
_cell_length_c 13.586(1)
_cell_measurement_reflns_used 35
_cell_measurement_temperature 293(2)
_cell_measurement_theta_max 25
_cell_measurement_theta_min 9
_cell_volume 1039.13(19)
_computing_cell_refinement XSCANS
_computing_data_collection 'XSCANS (Siemens, 1994)'
_computing_data_reduction XSCANS
_computing_molecular_graphics SHELXTL/PC
_computing_publication_material 'SHELXL93, PARST (Nardelli, 1983)'
_computing_structure_refinement 'SHELXL93 (Sheldrick, 1993)'
_computing_structure_solution 'SHELXTL/PC (Sheldrick, 1990) (direct methods)'
_diffrn_ambient_temperature 293(2)
_diffrn_measurement_device 'Siemens P4 diffractometer'
_diffrn_measurement_method '\q/2\q scans'
_diffrn_radiation_monochromator graphite
_diffrn_radiation_source 'fine-focus sealed tube'
_diffrn_radiation_type MoK\a
_diffrn_radiation_wavelength 0.71073
_diffrn_reflns_av_R_equivalents 0.0270
_diffrn_reflns_av_sigmaI/netI 0.0366
_diffrn_reflns_limit_h_max 8
_diffrn_reflns_limit_h_min -1
_diffrn_reflns_limit_k_max 12
_diffrn_reflns_limit_k_min -12
_diffrn_reflns_limit_l_max 16
_diffrn_reflns_limit_l_min -16
_diffrn_reflns_number 4559
_diffrn_reflns_theta_max 24.99
_diffrn_reflns_theta_min 1.95
_diffrn_standards_decay_% <3
_diffrn_standards_interval_count 97
_diffrn_standards_number 3
_exptl_absorpt_coefficient_mu 0.078
_exptl_absorpt_correction_type none
_exptl_crystal_colour Colourless
_exptl_crystal_density_diffrn 1.242
_exptl_crystal_density_meas ?
_exptl_crystal_description Prism
_exptl_crystal_F_000 416
_exptl_crystal_size_max 0.58
_exptl_crystal_size_mid 0.44
_exptl_crystal_size_min 0.32
_refine_diff_density_max 0.15
_refine_diff_density_min -0.17
_refine_ls_extinction_method none
_refine_ls_goodness_of_fit_all 0.976
_refine_ls_goodness_of_fit_obs 1.090
_refine_ls_hydrogen_treatment refall
_refine_ls_matrix_type full
_refine_ls_number_parameters 374
_refine_ls_number_reflns 3642
_refine_ls_number_restraints 0
_refine_ls_restrained_S_all 0.976
_refine_ls_restrained_S_obs 1.090
_refine_ls_R_factor_all 0.0507
_refine_ls_R_factor_obs 0.0383
_refine_ls_shift/esd_max 0.000
_refine_ls_shift/esd_mean 0.000
_refine_ls_structure_factor_coef Fsqd
_refine_ls_weighting_details 'w = 1/[\s^2^(Fo^2^)+(0.0673P)^2^] where P=(Fo^2^+2Fc^2^)/3'
_refine_ls_weighting_scheme calc
_refine_ls_wR_factor_all 0.1050
_refine_ls_wR_factor_obs 0.1001
_reflns_number_observed 2749
_reflns_number_total 3642
_reflns_observed_criterion >2sigma(I)
_cod_data_source_file mu1241.cif
_cod_data_source_block VIII
_cod_depositor_comments
;
The following automatic conversions were performed:
'_symmetry_cell_setting' value 'Triclinic' changed to 'triclinic'
according to '/home/saulius/struct/CIF-dictionaries/cif_core.dic'
dictionary named 'cif_core.dic' version 2.4.1 from 2010-06-29.

Automatic conversion script
Id: cif_fix_enum 1527 2010-12-29 10:47:43Z saulius 

The following automatic conversions were performed:

'_symmetry_cell_setting' value 'Triclinic' changed to 'triclinic'
according to /home/saulius/struct/CIF-dictionaries/cif_core.dic
dictionary named 'cif_core.dic' version 2.4.1 from
2010-06-29.

'_exptl_absorpt_correction_type' value 'None' changed to
'none' according to
/home/saulius/struct/CIF-dictionaries/cif_core.dic dictionary named
'cif_core.dic' version 2.4.1 from 2010-06-29.

Automatic conversion script
Id: cif_fix_values 1715 2011-07-08 13:25:40Z adriana 

The following automatic conversions were performed:

'_exptl_crystal_density_meas' value 'not measured' was changed to '?'
- the value is perceived as not measured.

Automatic conversion script
Id: cif_fix_values 3008 2015-01-20 13:52:24Z robertas 

The following automatic conversions were performed:

'_refine_ls_weighting_scheme' value 'calc w =
1/[\s^2^(Fo^2^)+(0.0673P)^2^] where P=(Fo^2^+2Fc^2^)/3' was changed
to 'calc'. New tag '_refine_ls_weighting_details' was created. The
value of the new tag was set to 'w = 1/[\s^2^(Fo^2^)+(0.0673P)^2^]
where P=(Fo^2^+2Fc^2^)/3'.

Automatic conversion script
Id: cif_fix_values 3143 2015-03-26 13:38:13Z robertas 
;
_cod_original_cell_volume 1039.1(2)
_cod_database_code 2005394

loop_
_symmetry_equiv_pos_as_xyz
'x, y, z'
'-x, -y, -z'

loop_
_atom_site_aniso_label
_atom_site_aniso_U_11
_atom_site_aniso_U_22
_atom_site_aniso_U_33
_atom_site_aniso_U_12
_atom_site_aniso_U_13
_atom_site_aniso_U_23
O1 0.0761(8) 0.0441(6) 0.0536(6) 0.0044(5) 0.0062(6) -0.0043(5)
N1 0.0466(7) 0.0387(6) 0.0472(6) 0.0110(5) 0.0047(5) 0.0056(5)
N2 0.0417(7) 0.0379(6) 0.0511(7) 0.0055(5) 0.0099(5) 0.0051(5)
N3 0.0344(6) 0.0355(6) 0.0423(6) 0.0072(5) 0.0080(5) 0.0050(5)
N4 0.0383(6) 0.0397(6) 0.0498(7) 0.0111(5) 0.0099(5) 0.0083(5)
C1 0.0369(7) 0.0386(7) 0.0478(8) 0.0109(6) 0.0078(6) 0.0085(6)
C2 0.0477(8) 0.0491(8) 0.0506(8) 0.0145(7) 0.0034(7) 0.0108(7)
C3 0.0444(8) 0.0577(9) 0.0448(8) 0.0102(7) 0.0020(7) 0.0052(7)
C4 0.0361(7) 0.0472(8) 0.0458(8) 0.0052(6) 0.0111(6) 0.0023(6)
C5 0.0446(8) 0.0532(9) 0.0473(8) 0.0029(7) 0.0125(7) -0.0038(7)
C6 0.0576(10) 0.0424(8) 0.0558(9) 0.0010(7) 0.0147(8) -0.0067(7)
C7 0.0479(8) 0.0389(8) 0.0580(9) 0.0036(6) 0.0175(7) 0.0009(6)
C8 0.0330(7) 0.0375(7) 0.0445(7) 0.0054(6) 0.0120(6) 0.0029(6)
C9 0.0325(7) 0.0378(7) 0.0410(7) 0.0070(5) 0.0080(6) 0.0040(5)
C10 0.0350(7) 0.0381(7) 0.0450(7) 0.0087(6) 0.0085(6) 0.0065(6)
C11 0.0361(7) 0.0368(7) 0.0465(7) 0.0105(6) 0.0076(6) 0.0043(6)
C12 0.0491(8) 0.0345(7) 0.0504(8) 0.0051(6) 0.0110(7) 0.0078(6)
C13 0.0550(9) 0.0459(8) 0.0438(8) 0.0071(7) 0.0094(7) 0.0079(6)
C14 0.0431(8) 0.0399(7) 0.0487(8) 0.0085(6) 0.0083(6) 0.0001(6)
C15 0.0553(9) 0.0340(7) 0.0553(8) 0.0071(6) 0.0110(7) 0.0071(6)
C16 0.0538(9) 0.0388(7) 0.0462(8) 0.0111(6) 0.0092(7) 0.0085(6)
C17 0.0668(12) 0.0650(12) 0.0559(10) 0.0020(10) 0.0013(9) -0.0089(9)
C18 0.0819(15) 0.0375(9) 0.0786(13) 0.0088(9) 0.0097(11) 0.0068(8)
C19 0.0408(8) 0.0396(7) 0.0409(7) 0.0095(6) 0.0084(6) 0.0072(6)
C20 0.0445(8) 0.0491(9) 0.0622(10) 0.0111(7) 0.0150(7) 0.0180(7)
C21 0.0514(10) 0.0615(11) 0.0924(14) -0.0031(9) -0.0056(10) 0.0193(10)
C22 0.0467(9) 0.0388(8) 0.0725(11) 0.0124(7) 0.0068(8) 0.0075(7)
C23 0.081(2) 0.0612(13) 0.123(2) 0.0297(12) 0.0338(15) -0.0036(13)
C24 0.0660(12) 0.0413(9) 0.0692(11) 0.0097(8) 0.0030(10) -0.0081(8)

loop_
_atom_site_label
_atom_site_occupancy
_atom_site_fract_x
_atom_site_fract_y
_atom_site_fract_z
_atom_site_U_iso_or_equiv
_atom_site_thermal_displace_type
_atom_site_calc_flag
_atom_site_type_symbol
O1 1 0.8022(2) 1.01390(10) 0.62203(8) 0.0593(3) Uani d O
N1 1 0.4519(2) 0.68893(11) 0.20632(9) 0.0437(3) Uani d N
N2 1 0.4251(2) 0.25357(11) 0.16652(9) 0.0434(3) Uani d N
N3 1 0.44554(14) 0.47673(10) 0.17618(8) 0.0370(3) Uani d N
N4 1 0.7985(2) 0.38627(10) 0.26795(8) 0.0416(3) Uani d N
C1 1 0.3932(2) 0.58590(12) 0.14139(10) 0.0402(3) Uani d C
C2 1 0.2905(2) 0.57636(15) 0.04629(11) 0.0483(4) Uani d C
C3 1 0.2362(2) 0.46122(15) -0.00813(11) 0.0491(4) Uani d C
C4 1 0.2768(2) 0.34640(13) 0.03005(10) 0.0430(3) Uani d C
C5 1 0.2134(2) 0.22255(15) -0.02138(11) 0.0491(4) Uani d C
C6 1 0.2605(2) 0.12011(15) 0.02325(12) 0.0531(4) Uani d C
C7 1 0.3648(2) 0.13719(13) 0.11585(11) 0.0482(4) Uani d C
C8 1 0.3832(2) 0.35382(12) 0.12301(10) 0.0380(3) Uani d C
C9 1 0.5502(2) 0.51708(12) 0.26891(9) 0.0368(3) Uani d C
C10 1 0.5470(2) 0.64678(12) 0.28564(10) 0.0387(3) Uani d C
C11 1 0.6230(2) 0.74047(12) 0.37368(10) 0.0392(3) Uani d C
C12 1 0.6318(2) 0.71052(13) 0.47146(10) 0.0443(3) Uani d C
C13 1 0.6928(2) 0.80283(14) 0.55177(11) 0.0479(4) Uani d C
C14 1 0.7455(2) 0.92963(13) 0.53774(10) 0.0439(3) Uani d C
C15 1 0.7363(2) 0.96204(14) 0.44172(11) 0.0478(4) Uani d C
C16 1 0.6763(2) 0.86808(13) 0.36171(11) 0.0454(3) Uani d C
C17 1 0.0977(3) 0.2030(2) -0.12088(14) 0.0651(5) Uani d C
C18 1 0.4138(3) 0.0254(2) 0.1650(2) 0.0660(5) Uani d C
C19 1 0.6569(2) 0.43304(14) 0.32496(10) 0.0397(3) Uani d C
C20 1 0.9624(2) 0.48299(15) 0.27067(12) 0.0501(4) Uani d C
C21 1 1.0908(3) 0.5148(2) 0.3672(2) 0.0698(5) Uani d C
C22 1 0.8398(2) 0.26300(14) 0.29430(13) 0.0521(4) Uani d C
C23 1 0.9406(4) 0.1951(2) 0.2184(2) 0.0861(7) Uani d C
C24 1 0.8276(3) 1.1471(2) 0.6125(2) 0.0602(5) Uani d C
H2 1 0.2638(21) 0.6549(15) 0.0211(11) 0.050(4) Uiso d H
H3 1 0.1619(24) 0.4542(15) -0.0713(13) 0.059(4) Uiso d H
H6 1 0.2203(23) 0.0350(16) -0.0077(12) 0.059(5) Uiso d H
H12 1 0.5877(19) 0.6249(14) 0.4824(10) 0.040(4) Uiso d H
H13 1 0.7014(21) 0.7826(14) 0.6208(12) 0.054(4) Uiso d H
H15 1 0.7722(22) 1.0522(16) 0.4310(11) 0.059(4) Uiso d H
H16 1 0.6681(22) 0.8932(15) 0.2940(12) 0.058(4) Uiso d H
H17A 1 0.0573(29) 0.1118(21) -0.1415(15) 0.085(6) Uiso d H
H17B 1 0.1609(38) 0.2422(25) -0.1708(19) 0.118(9) Uiso d H
H17C 1 -0.0189(37) 0.2383(22) -0.1207(17) 0.108(8) Uiso d H
H18A 1 0.3945(41) 0.0277(26) 0.2326(24) 0.140(11) Uiso d H
H18B 1 0.5424(46) 0.0275(26) 0.1684(21) 0.134(11) Uiso d H
H18C 1 0.3717(36) -0.0510(26) 0.1311(19) 0.115(8) Uiso d H
H19A 1 0.7140(19) 0.4834(13) 0.3886(11) 0.040(4) Uiso d H
H19B 1 0.5732(21) 0.3557(15) 0.3391(11) 0.050(4) Uiso d H
H20A 1 1.0288(25) 0.4500(16) 0.2110(13) 0.069(5) Uiso d H
H20B 1 0.9173(22) 0.5636(16) 0.2545(11) 0.053(4) Uiso d H
H21A 1 1.0227(34) 0.5547(22) 0.4242(18) 0.106(8) Uiso d H
H21B 1 1.1385(33) 0.4399(24) 0.3859(17) 0.107(8) Uiso d H
H21C 1 1.1973(35) 0.5801(23) 0.3596(17) 0.103(7) Uiso d H
H22A 1 0.7162(24) 0.2075(16) 0.2965(11) 0.059(5) Uiso d H
H22B 1 0.9129(24) 0.2720(15) 0.3628(13) 0.064(5) Uiso d H
H23A 1 0.9542(34) 0.1093(25) 0.2402(17) 0.109(8) Uiso d H
H23B 1 0.8659(28) 0.1908(18) 0.1484(16) 0.080(6) Uiso d H
H23C 1 1.0719(36) 0.2432(21) 0.2167(16) 0.103(7) Uiso d H
H24A 1 0.7189(27) 1.1699(16) 0.5725(13) 0.066(5) Uiso d H
H24B 1 0.9354(33) 1.1783(20) 0.5816(16) 0.091(7) Uiso d H
H24C 1 0.8446(28) 1.1861(19) 0.6808(16) 0.087(6) Uiso d H

loop_
_atom_type_symbol
_atom_type_description
_atom_type_scat_dispersion_real
_atom_type_scat_dispersion_imag
_atom_type_scat_source
C C 0.0033 0.0016 'International Tables Vol C Tables 4.2.6.8 and 6.1.1.4'
H H 0.0000 0.0000 'International Tables Vol C Tables 4.2.6.8 and 6.1.1.4'
N N 0.0061 0.0033 'International Tables Vol C Tables 4.2.6.8 and 6.1.1.4'
O O 0.0106 0.0060 'International Tables Vol C Tables 4.2.6.8 and 6.1.1.4'

loop_
_geom_angle_atom_site_label_1
_geom_angle_atom_site_label_2
_geom_angle_atom_site_label_3
_geom_angle
C14 O1 C24 117.79(13)
C1 N1 C10 105.43(11)
C8 N2 C7 116.95(12)
C1 N3 C9 106.61(11)
C1 N3 C8 121.29(11)
C9 N3 C8 131.95(11)
C22 N4 C20 113.99(12)
C22 N4 C19 111.83(11)
C20 N4 C19 112.72(11)
N1 C1 N3 111.59(12)
N1 C1 C2 128.48(13)
N3 C1 C2 119.93(13)
C3 C2 C1 119.96(14)
C2 C3 C4 120.77(14)
C8 C4 C5 116.71(13)
C8 C4 C3 120.22(13)
C5 C4 C3 123.06(13)
C6 C5 C4 117.58(14)
C6 C5 C17 121.06(15)
C4 C5 C17 121.35(15)
C5 C6 C7 121.44(14)
N2 C7 C6 122.10(14)
N2 C7 C18 116.51(15)
C6 C7 C18 121.39(14)
N2 C8 C4 125.18(12)
N2 C8 N3 117.26(12)
C4 C8 N3 117.53(12)
C10 C9 N3 104.69(11)
C10 C9 C19 130.94(12)
N3 C9 C19 123.92(11)
C9 C10 N1 111.61(12)
C9 C10 C11 129.99(12)
N1 C10 C11 118.37(11)
C16 C11 C12 116.88(12)
C16 C11 C10 119.54(12)
C12 C11 C10 123.38(12)
C13 C12 C11 121.39(13)
C12 C13 C14 120.57(13)
O1 C14 C15 124.75(13)
O1 C14 C13 116.07(13)
C15 C14 C13 119.18(13)
C16 C15 C14 119.61(13)
C15 C16 C11 122.36(13)
N4 C19 C9 111.58(11)
N4 C20 C21 117.59(14)
N4 C22 C23 112.8(2)

loop_
_geom_bond_atom_site_label_1
_geom_bond_atom_site_label_2
_geom_bond_distance
O1 C14 1.362(2)
O1 C24 1.426(2)
N1 C1 1.318(2)
N1 C10 1.380(2)
N2 C8 1.336(2)
N2 C7 1.340(2)
N3 C1 1.392(2)
N3 C9 1.399(2)
N3 C8 1.412(2)
N4 C22 1.463(2)
N4 C20 1.465(2)
N4 C19 1.466(2)
C1 C2 1.417(2)
C2 C3 1.343(2)
C3 C4 1.438(2)
C4 C8 1.407(2)
C4 C5 1.412(2)
C5 C6 1.376(2)
C5 C17 1.502(2)
C6 C7 1.387(2)
C7 C18 1.498(2)
C9 C10 1.377(2)
C9 C19 1.494(2)
C10 C11 1.475(2)
C11 C16 1.392(2)
C11 C12 1.399(2)
C12 C13 1.375(2)
C13 C14 1.390(2)
C14 C15 1.385(2)
C15 C16 1.382(2)
C20 C21 1.515(3)
C22 C23 1.506(3)

loop_
_geom_torsion_atom_site_label_1
_geom_torsion_atom_site_label_2
_geom_torsion_atom_site_label_3
_geom_torsion_atom_site_label_4
_geom_torsion
_geom_torsion_publ_flag
C1 N3 C9 C19 -170.50(10) no
C8 N3 C9 C19 14.0(2) no
C20 N4 C19 C9 77.80(10) no
C22 N4 C19 C9 -152.20(10) no
C19 N4 C20 C21 72.8(2) no
C19 N4 C22 C23 163.4(2) no
C20 N4 C22 C23 -67.3(2) no
C22 N4 C20 C21 -56.1(2) no
N3 C9 C19 N4 60.6(2) no
C10 C9 C19 N4 -110.5(2) no
C19 C9 C10 N1 170.00(10) no
C19 C9 C10 C11 -12.0(2) no
N1 C10 C11 C12 144.90(10) no
N1 C10 C11 C16 -29.9(2) no
C9 C10 C11 C12 -33.0(2) no
C9 C10 C11 C16 152.2(2) no

loop_
_cod_related_entry_id
_cod_related_entry_database
_cod_related_entry_code
1 ChemSpider 21138135
